data_1527299
loop_
_publ_author_name
'Dobrott, R.D.'
'Friedman, L.B.'
'Lipscomb, W.N.'

_publ_section_title
;
 Molecular and crystal structure of B20 H16
;
_journal_name_full 'Journal of Chemical Physics'
_journal_page_first 866
_journal_page_last 872
_journal_volume 40
_journal_year 1964
_chemical_formula_sum 'B20 H16'
_space_group_IT_number 142
_symmetry_space_group_name_Hall '-I 4bd 2c'
_symmetry_space_group_name_H-M 'I 41/a c d :2'
_cell_angle_alpha 90
_cell_angle_beta 90
_cell_angle_gamma 90
_cell_formula_units_Z 8
_cell_length_a 9.65
_cell_length_b 9.65
_cell_length_c 29.64
_cell_volume 2760.151
_citation_journal_id_ASTM JCPSA6
_cod_data_source_file Dobrott_JCPSA6_1964_1682.cif
_cod_data_source_block H16B20
_cod_original_formula_sum 'H16 B20'
_cod_database_code 1527299

loop_
_symmetry_equiv_pos_as_xyz
x,y,z
-y+1/4,x+3/4,z+1/4
-x+1/2,-y,z+1/2
y+1/4,-x+1/4,z+3/4
x,-y,-z+1/2
y+1/4,x+3/4,-z+3/4
-x+1/2,y,-z
-y+1/4,-x+1/4,-z+1/4
-x,-y,-z
y-1/4,-x-3/4,-z-1/4
x-1/2,y,-z-1/2
-y-1/4,x-1/4,-z-3/4
-x,y,z-1/2
-y-1/4,-x-3/4,z-3/4
x-1/2,-y,z
y-1/4,x-1/4,z-1/4
x+1/2,y+1/2,z+1/2
-y+3/4,x+5/4,z+3/4
-x+1,-y+1/2,z+1
y+3/4,-x+3/4,z+5/4
x+1/2,-y+1/2,-z+1
y+3/4,x+5/4,-z+5/4
-x+1,y+1/2,-z+1/2
-y+3/4,-x+3/4,-z+3/4
-x+1/2,-y+1/2,-z+1/2
y+1/4,-x-1/4,-z+1/4
x,y+1/2,-z
-y+1/4,x+1/4,-z-1/4
-x+1/2,y+1/2,z
-y+1/4,-x-1/4,z-1/4
x,-y+1/2,z+1/2
y+1/4,x+1/4,z+1/4

loop_
_atom_site_label
_atom_site_type_symbol
_atom_site_fract_x
_atom_site_fract_y
_atom_site_fract_z
_atom_site_occupancy
_atom_site_U_iso_or_equiv
B1 B 0.0673 0.062 -0.0899 1 0.0
H1 H 0.111 0.103 -0.122 1 0.0
B4 B 0.1811 0.0408 -0.0426 1 0.0
H3 H 0.06 0.285 -0.044 1 0.0
B2 B -0.1006 0.1096 -0.068 1 0.0
H2 H -0.167 0.194 -0.086 1 0.0
B3 B 0.0569 0.1772 -0.0424 1 0.0
B5 B -0.0844 0.0918 -0.009 1 0.0
H4 H 0.286 0.035 -0.041 1 0.0
